data_9004743
loop_
_publ_author_name
'Tribaudino, M.'
'Nestola, F.'
'Prencipe, M.'
'Rundlof, H.'

_publ_section_title
;
 A single-crystal neutron-diffraction investigation of spodumene at 54 K
 Sample: T = 54 K, neutron radiation
;
_journal_name_full 'The Canadian Mineralogist'
_journal_page_first 521
_journal_page_last 527
_journal_paper_doi 10.2113/gscanmin.41.2.521
_journal_volume 41
_journal_year 2003
_chemical_formula_sum 'Al Li O6 Si2'
_chemical_name_mineral Spodumene
_space_group_IT_number 15
_symmetry_space_group_name_Hall '-C 2yc'
_symmetry_space_group_name_H-M 'C 1 2/c 1'
_cell_angle_alpha 90
_cell_angle_beta 110.33
_cell_angle_gamma 90
_cell_length_a 9.504
_cell_length_b 8.371
_cell_length_c 5.204
_cell_formula_units_Z 4
_cell_volume 388.229
_database_code_amcsd 0005836
_diffrn_ambient_temperature 54
_exptl_crystal_density_diffrn 3.184
_cod_original_formula_sum 'Li Al Si2 O6'
_cod_database_code 9004743

loop_
_space_group_symop_operation_xyz
x,y,z
1/2+x,1/2+y,z
x,-y,1/2+z
1/2+x,1/2-y,1/2+z
-x,y,1/2-z
1/2-x,1/2+y,1/2-z
-x,-y,-z
1/2-x,1/2-y,-z

loop_
_atom_site_aniso_label
_atom_site_aniso_U_11
_atom_site_aniso_U_22
_atom_site_aniso_U_33
_atom_site_aniso_U_12
_atom_site_aniso_U_13
_atom_site_aniso_U_23
Li 0.01200 0.01000 0.01000 0.00000 0.00500 0.00000
Al 0.00210 0.00400 0.00310 0.00000 0.00090 0.00000
Si 0.00040 0.00420 0.00370 0.00010 0.00110 -0.00010
O1 0.00090 0.00580 0.00430 0.00030 0.00120 0.00030
O2 0.00240 0.00540 0.00590 -0.00060 0.00230 -0.00010
O3 0.00170 0.00730 0.00420 0.00010 0.00120 -0.00150

loop_
_atom_site_label
_atom_site_fract_x
_atom_site_fract_y
_atom_site_fract_z
_atom_site_U_iso_or_equiv
Li 0.00000 0.27350 0.25000 0.01070
Al 0.00000 0.90700 0.25000 0.00310
Si 0.29390 0.09370 0.25730 0.00270
O1 0.10970 0.08265 0.14130 0.00360
O2 0.36461 0.26740 0.30010 0.00430
O3 0.35656 -0.01460 0.06090 0.00440

loop_
_cod_related_entry_id
_cod_related_entry_database
_cod_related_entry_code
1 AMCSD 0005836
